data_7118778
loop_
_publ_author_name
'Janes, Trevor'
'Osten, Kimberly M.'
'Pantaleo, Adam'
'Yan, Ellen'
'Yang, Yanxin'
'Song, Datong'

_publ_section_title
;
 Insertion of CO2 into the carbon-boron bond of a boronic ester ligand.
;
_journal_issue 22
_journal_name_full 'Chemical communications (Cambridge, England)'
_journal_page_first 4148
_journal_page_last 4151
_journal_paper_doi 10.1039/c6cc01257d
_journal_volume 52
_journal_year 2016
_chemical_formula_sum 'C63 H66 B N2 O3 P2 Ru'
_chemical_formula_weight 1072.99
_chemical_name_systematic
;
 ?
;
_space_group_crystal_system triclinic
_space_group_IT_number 2
_space_group_name_Hall '-P 1'
_space_group_name_H-M_alt 'P -1'
_symmetry_space_group_name_Hall '-P 1'
_symmetry_space_group_name_H-M 'P -1'
_atom_sites_solution_hydrogens mixed
_atom_sites_solution_primary direct
_atom_sites_solution_secondary difmap
_audit_creation_method SHELXL-2013
_audit_update_record
;
2016-02-16 deposited with the CCDC.
2016-02-18 downloaded from the CCDC.
;
_cell_angle_alpha 67.020(4)
_cell_angle_beta 80.866(5)
_cell_angle_gamma 70.636(4)
_cell_formula_units_Z 2
_cell_length_a 12.4687(13)
_cell_length_b 15.7310(16)
_cell_length_c 17.5343(19)
_cell_measurement_reflns_used 48173
_cell_measurement_temperature 150(2)
_cell_measurement_theta_max 27.548
_cell_measurement_theta_min 1.912
_cell_volume 2985.5(6)
_computing_cell_refinement 'Bruker Apex 2 software package version 2014.5.0.0'
_computing_data_collection 'Bruker Apex 2 software package version 2014.5.0.0'
_computing_data_reduction 'Bruker Apex 2 software package version 2014.5.0.0'
_computing_molecular_graphics 'ORTEP-3 version 2.02 and POV-Ray version 3.62'
_computing_publication_material 'SHELXTL (Sheldrick, 2013)'
_computing_structure_refinement 'SHELXL (Sheldrick, 2013)'
_computing_structure_solution 'SHELXS (Sheldrick, 2013)'
_diffrn_ambient_temperature 150(2)
_diffrn_measured_fraction_theta_full 0.998
_diffrn_measured_fraction_theta_max 0.994
_diffrn_measurement_device_type 'Bruker Kappa Apex II CCD'
_diffrn_measurement_method 'phi scan and omega scan'
_diffrn_radiation_type MoK\a
_diffrn_radiation_wavelength 0.71073
_diffrn_reflns_av_R_equivalents 0.0671
_diffrn_reflns_av_unetI/netI 0.1049
_diffrn_reflns_Laue_measured_fraction_full 0.998
_diffrn_reflns_Laue_measured_fraction_max 0.994
_diffrn_reflns_limit_h_max 16
_diffrn_reflns_limit_h_min -16
_diffrn_reflns_limit_k_max 20
_diffrn_reflns_limit_k_min -20
_diffrn_reflns_limit_l_max 22
_diffrn_reflns_limit_l_min -22
_diffrn_reflns_number 48173
_diffrn_reflns_point_group_measured_fraction_full 0.998
_diffrn_reflns_point_group_measured_fraction_max 0.994
_diffrn_reflns_theta_full 25.242
_diffrn_reflns_theta_max 27.548
_diffrn_reflns_theta_min 1.912
_diffrn_source 'sealed tube with graphite monochromator'
_exptl_absorpt_coefficient_mu 0.360
_exptl_absorpt_correction_T_max 0.7456
_exptl_absorpt_correction_T_min 0.6765
_exptl_absorpt_correction_type multi-scan
_exptl_absorpt_process_details SADABS
_exptl_crystal_colour red
_exptl_crystal_density_diffrn 1.194
_exptl_crystal_description plate
_exptl_crystal_F_000 1122
_exptl_crystal_size_max 0.2
_exptl_crystal_size_mid 0.1
_exptl_crystal_size_min 0.08
_platon_squeeze_details
;
;
_refine_diff_density_max 0.802
_refine_diff_density_min -0.484
_refine_diff_density_rms 0.080
_refine_ls_extinction_method none
_refine_ls_goodness_of_fit_ref 0.953
_refine_ls_hydrogen_treatment mixed
_refine_ls_matrix_type full
_refine_ls_number_parameters 653
_refine_ls_number_reflns 13690
_refine_ls_number_restraints 0
_refine_ls_restrained_S_all 0.953
_refine_ls_R_factor_all 0.1001
_refine_ls_R_factor_gt 0.0506
_refine_ls_shift/su_max 0.003
_refine_ls_shift/su_mean 0.000
_refine_ls_structure_factor_coef Fsqd
_refine_ls_weighting_details 'w=1/[\s^2^(Fo^2^)+(0.0531P)^2^] where P=(Fo^2^+2Fc^2^)/3'
_refine_ls_weighting_scheme calc
_refine_ls_wR_factor_gt 0.1013
_refine_ls_wR_factor_ref 0.1129
_reflns_Friedel_coverage 0.000
_reflns_number_gt 8475
_reflns_number_total 13690
_reflns_threshold_expression 'I > 2\s(I)'
_cod_data_source_file c6cc01257d2.cif
_cod_data_source_block 2a
_cod_depositor_comments 'Adding full bibliography for 7118778--7118782.cif.'
_cod_database_code 7118778
_shelx_space_group_comment
;
The symmetry employed for this shelxl refinement is uniquely defined
by the following loop, which should always be used as a source of
symmetry information in preference to the above space-group names.
They are only intended as comments.
;
_shelxl_version_number 2013-4

loop_
_space_group_symop_operation_xyz
'x, y, z'
'-x, -y, -z'

loop_
_atom_site_label
_atom_site_type_symbol
_atom_site_fract_x
_atom_site_fract_y
_atom_site_fract_z
_atom_site_U_iso_or_equiv
_atom_site_adp_type
_atom_site_occupancy
_atom_site_site_symmetry_order
_atom_site_calc_flag
_atom_site_refinement_flags_posn
_atom_site_refinement_flags_adp
Ru1 Ru 1.03576(2) 1.20344(2) 0.30657(2) 0.02148(8) Uani 1 1 d . .
P1 P 0.94714(6) 1.14969(5) 0.23298(4) 0.02137(18) Uani 1 1 d . .
P2 P 1.10824(7) 1.27102(6) 0.37716(5) 0.02446(18) Uani 1 1 d . .
O1 O 0.91526(19) 1.10815(17) 0.46304(13) 0.0415(6) Uani 1 1 d . .
O2 O 1.49223(18) 1.22358(15) -0.01989(13) 0.0357(5) Uani 1 1 d . .
O3 O 1.56668(17) 1.06611(15) 0.06492(12) 0.0338(5) Uani 1 1 d . .
N1 N 1.1068(2) 1.28434(17) 0.19019(14) 0.0241(6) Uani 1 1 d . .
N2 N 1.20535(19) 1.09183(17) 0.30348(14) 0.0227(5) Uani 1 1 d . .
B1 B 1.4810(3) 1.1507(3) 0.0553(2) 0.0283(8) Uani 1 1 d . .
C1 C 1.0734(3) 1.3717(2) 0.13164(18) 0.0296(7) Uani 1 1 d . .
H1A H 1.0016 1.4150 0.1382 0.035 Uiso 1 1 calc R U
C2 C 1.1414(3) 1.4014(2) 0.06065(19) 0.0335(8) Uani 1 1 d . .
H2A H 1.1149 1.4649 0.0209 0.040 Uiso 1 1 calc R U
C3 C 1.2456(3) 1.3414(2) 0.04634(19) 0.0329(8) Uani 1 1 d . .
H3A H 1.2897 1.3627 -0.0028 0.039 Uiso 1 1 calc R U
C4 C 1.2851(3) 1.2480(2) 0.10610(18) 0.0268(7) Uani 1 1 d . .
C5 C 1.3833(2) 1.1636(2) 0.11705(18) 0.0268(7) Uani 1 1 d . .
C6 C 1.3634(2) 1.0934(2) 0.19606(18) 0.0238(7) Uani 1 1 d . .
C7 C 1.4217(2) 0.9979(2) 0.24587(18) 0.0274(7) Uani 1 1 d . .
H7A H 1.4937 0.9642 0.2286 0.033 Uiso 1 1 calc R U
C8 C 1.3703(3) 0.9555(2) 0.32016(19) 0.0307(7) Uani 1 1 d . .
H8A H 1.4089 0.8916 0.3544 0.037 Uiso 1 1 calc R U
C9 C 1.2641(3) 1.0019(2) 0.34775(18) 0.0274(7) Uani 1 1 d . .
H9A H 1.2329 0.9684 0.3995 0.033 Uiso 1 1 calc R U
C10 C 1.2572(2) 1.1334(2) 0.23063(17) 0.0210(6) Uani 1 1 d . .
C11 C 1.2094(2) 1.2269(2) 0.17618(18) 0.0241(7) Uani 1 1 d . .
C12 C 0.9654(3) 1.1416(2) 0.40297(18) 0.0272(7) Uani 1 1 d . .
C13 C 0.9499(2) 1.2130(2) 0.12111(17) 0.0238(7) Uani 1 1 d . .
C14 C 0.8559(3) 1.2879(2) 0.08195(19) 0.0316(8) Uani 1 1 d . .
H14A H 0.7871 1.3021 0.1131 0.038 Uiso 1 1 calc R U
C15 C 0.8617(3) 1.3420(2) -0.0023(2) 0.0406(9) Uani 1 1 d . .
H15A H 0.7971 1.3928 -0.0285 0.049 Uiso 1 1 calc R U
C16 C 0.9611(3) 1.3219(3) -0.0473(2) 0.0444(9) Uani 1 1 d . .
H16A H 0.9649 1.3588 -0.1049 0.053 Uiso 1 1 calc R U
C17 C 1.0558(3) 1.2485(2) -0.00983(19) 0.0391(9) Uani 1 1 d . .
H17A H 1.1242 1.2349 -0.0415 0.047 Uiso 1 1 calc R U
C18 C 1.0505(3) 1.1944(2) 0.07441(18) 0.0279(7) Uani 1 1 d . .
H18A H 1.1158 1.1445 0.1003 0.033 Uiso 1 1 calc R U
C19 C 0.7951(2) 1.1621(2) 0.25523(17) 0.0259(7) Uani 1 1 d . .
C20 C 0.7455(3) 1.1120(3) 0.2292(2) 0.0369(8) Uani 1 1 d . .
H20A H 0.7919 1.0678 0.2041 0.044 Uiso 1 1 calc R U
C21 C 0.6285(3) 1.1250(3) 0.2390(2) 0.0455(10) Uani 1 1 d . .
H21A H 0.5954 1.0908 0.2201 0.055 Uiso 1 1 calc R U
C22 C 0.5626(3) 1.1872(3) 0.2760(2) 0.0509(11) Uani 1 1 d . .
H22A H 0.4829 1.1966 0.2826 0.061 Uiso 1 1 calc R U
C23 C 0.6101(3) 1.2367(3) 0.3041(2) 0.0531(11) Uani 1 1 d . .
H23A H 0.5634 1.2795 0.3304 0.064 Uiso 1 1 calc R U
C24 C 0.7269(3) 1.2240(2) 0.2937(2) 0.0378(8) Uani 1 1 d . .
H24A H 0.7596 1.2581 0.3131 0.045 Uiso 1 1 calc R U
C25 C 1.0055(2) 1.0217(2) 0.24593(17) 0.0245(7) Uani 1 1 d . .
C26 C 1.0347(3) 0.9546(2) 0.32564(19) 0.0288(7) Uani 1 1 d . .
H26A H 1.0263 0.9767 0.3702 0.035 Uiso 1 1 calc R U
C27 C 1.0755(3) 0.8571(2) 0.3405(2) 0.0411(9) Uani 1 1 d . .
H27A H 1.0941 0.8125 0.3952 0.049 Uiso 1 1 calc R U
C28 C 1.0895(3) 0.8239(3) 0.2763(2) 0.0461(10) Uani 1 1 d . .
H28A H 1.1192 0.7567 0.2863 0.055 Uiso 1 1 calc R U
C29 C 1.0596(3) 0.8895(3) 0.1971(2) 0.0441(9) Uani 1 1 d . .
H29A H 1.0679 0.8671 0.1528 0.053 Uiso 1 1 calc R U
C30 C 1.0182(3) 0.9869(2) 0.18229(19) 0.0321(8) Uani 1 1 d . .
H30A H 0.9980 1.0311 0.1278 0.038 Uiso 1 1 calc R U
C31 C 1.2260(3) 1.1866(2) 0.44509(18) 0.0274(7) Uani 1 1 d . .
C32 C 1.3229(3) 1.2086(3) 0.4499(2) 0.0436(9) Uani 1 1 d . .
H32A H 1.3317 1.2700 0.4153 0.052 Uiso 1 1 calc R U
C33 C 1.4074(3) 1.1422(3) 0.5045(2) 0.0536(11) Uani 1 1 d . .
H33A H 1.4733 1.1584 0.5072 0.064 Uiso 1 1 calc R U
C34 C 1.3959(3) 1.0538(3) 0.5546(2) 0.0494(10) Uani 1 1 d . .
H34A H 1.4537 1.0082 0.5919 0.059 Uiso 1 1 calc R U
C35 C 1.3002(3) 1.0313(2) 0.5505(2) 0.0426(9) Uani 1 1 d . .
H35A H 1.2918 0.9700 0.5854 0.051 Uiso 1 1 calc R U
C36 C 1.2159(3) 1.0966(2) 0.49633(18) 0.0349(8) Uani 1 1 d . .
H36A H 1.1503 1.0797 0.4942 0.042 Uiso 1 1 calc R U
C37 C 1.0108(3) 1.3239(2) 0.44742(18) 0.0299(7) Uani 1 1 d . .
C38 C 0.8963(3) 1.3590(3) 0.4353(2) 0.0470(10) Uani 1 1 d . .
H38A H 0.8663 1.3508 0.3930 0.056 Uiso 1 1 calc R U
C39 C 0.8228(4) 1.4072(3) 0.4850(3) 0.0679(13) Uani 1 1 d . .
H39A H 0.7434 1.4320 0.4763 0.081 Uiso 1 1 calc R U
C40 C 0.8676(4) 1.4180(3) 0.5468(2) 0.0580(12) Uani 1 1 d . .
H40A H 0.8185 1.4511 0.5802 0.070 Uiso 1 1 calc R U
C41 C 0.9799(4) 1.3822(3) 0.5600(2) 0.0506(10) Uani 1 1 d . .
H41A H 1.0094 1.3897 0.6030 0.061 Uiso 1 1 calc R U
C42 C 1.0530(3) 1.3344(2) 0.5111(2) 0.0403(9) Uani 1 1 d . .
H42A H 1.1321 1.3087 0.5212 0.048 Uiso 1 1 calc R U
C43 C 1.1635(3) 1.3713(2) 0.31140(17) 0.0276(7) Uani 1 1 d . .
C44 C 1.1099(3) 1.4660(2) 0.30640(19) 0.0392(9) Uani 1 1 d . .
H44A H 1.0419 1.4810 0.3381 0.047 Uiso 1 1 calc R U
C45 C 1.1565(4) 1.5389(3) 0.2547(2) 0.0510(10) Uani 1 1 d . .
H45A H 1.1207 1.6035 0.2520 0.061 Uiso 1 1 calc R U
C46 C 1.2528(4) 1.5188(3) 0.2079(2) 0.0541(11) Uani 1 1 d . .
H46A H 1.2838 1.5693 0.1731 0.065 Uiso 1 1 calc R U
C47 C 1.3058(3) 1.4254(3) 0.2107(2) 0.0455(10) Uani 1 1 d . .
H47A H 1.3725 1.4116 0.1775 0.055 Uiso 1 1 calc R U
C48 C 1.2612(3) 1.3529(2) 0.26204(19) 0.0328(8) Uani 1 1 d . .
H48A H 1.2977 1.2887 0.2640 0.039 Uiso 1 1 calc R U
C49 C 1.5180(3) 1.1598(3) -0.1268(2) 0.0524(10) Uani 1 1 d . .
H49A H 1.4755 1.2214 -0.1670 0.079 Uiso 1 1 calc R U
H49B H 1.4653 1.1238 -0.0938 0.079 Uiso 1 1 calc R U
H49C H 1.5737 1.1218 -0.1564 0.079 Uiso 1 1 calc R U
C50 C 1.6435(3) 1.2503(3) -0.1208(2) 0.0541(11) Uani 1 1 d . .
H50A H 1.6833 1.2632 -0.0845 0.081 Uiso 1 1 calc R U
H50B H 1.5895 1.3108 -0.1537 0.081 Uiso 1 1 calc R U
H50C H 1.6988 1.2233 -0.1579 0.081 Uiso 1 1 calc R U
C51 C 1.5804(3) 1.1795(2) -0.0692(2) 0.0358(8) Uani 1 1 d . .
C52 C 1.6946(3) 0.9995(3) -0.0299(2) 0.0503(10) Uani 1 1 d . .
H52A H 1.7371 0.9438 0.0153 0.075 Uiso 1 1 calc R U
H52B H 1.7450 1.0140 -0.0790 0.075 Uiso 1 1 calc R U
H52C H 1.6309 0.9846 -0.0429 0.075 Uiso 1 1 calc R U
C53 C 1.7447(3) 1.1007(3) 0.0297(2) 0.0528(10) Uani 1 1 d . .
H53A H 1.7861 1.0394 0.0708 0.079 Uiso 1 1 calc R U
H53B H 1.7120 1.1490 0.0558 0.079 Uiso 1 1 calc R U
H53C H 1.7971 1.1233 -0.0160 0.079 Uiso 1 1 calc R U
C54 C 1.6496(3) 1.0857(2) -0.0038(2) 0.0356(8) Uani 1 1 d . .
C55 C 0.5311(3) 1.4009(3) 1.0336(3) 0.0503(10) Uani 1 1 d . .
H55A H 0.5530 1.3323 1.0571 0.060 Uiso 1 1 calc R U
C56 C 0.4795(3) 1.4477(3) 0.9602(3) 0.0469(10) Uani 1 1 d . .
H56A H 0.4647 1.4119 0.9323 0.056 Uiso 1 1 calc R U
C57 C 0.4480(3) 1.5474(3) 0.9255(2) 0.0497(10) Uani 1 1 d . .
H57A H 0.4121 1.5802 0.8736 0.060 Uiso 1 1 calc R U
C58 C 0.7378(5) 1.4963(4) 0.2032(4) 0.1055(19) Uani 1 1 d . .
H58A H 0.7693 1.4705 0.1591 0.158 Uiso 1 1 calc R U
H58B H 0.6549 1.5222 0.1996 0.158 Uiso 1 1 calc R U
H58C H 0.7575 1.4446 0.2572 0.158 Uiso 1 1 calc R U
C59 C 0.7860(6) 1.5750(5) 0.1935(4) 0.122(2) Uani 1 1 d . .
H59A H 0.8698 1.5478 0.1956 0.146 Uiso 1 1 calc R U
H59B H 0.7680 1.6251 0.1377 0.146 Uiso 1 1 calc R U
C60 C 0.7478(5) 1.6218(4) 0.2538(3) 0.0906(16) Uani 1 1 d . .
H60A H 0.7748 1.5730 0.3085 0.109 Uiso 1 1 calc R U
H60B H 0.6636 1.6406 0.2571 0.109 Uiso 1 1 calc R U
C61 C 0.7818(5) 1.7076(4) 0.2409(3) 0.0874(16) Uani 1 1 d . .
H61A H 0.7599 1.7546 0.1845 0.105 Uiso 1 1 calc R U
H61B H 0.8658 1.6878 0.2419 0.105 Uiso 1 1 calc R U
C62 C 0.7354(5) 1.7589(4) 0.2997(3) 0.0985(18) Uani 1 1 d . .
H62A H 0.6514 1.7747 0.3026 0.118 Uiso 1 1 calc R U
H62B H 0.7634 1.7148 0.3556 0.118 Uiso 1 1 calc R U
C63 C 0.7658(5) 1.8482(4) 0.2777(4) 0.110(2) Uani 1 1 d . .
H63A H 0.7335 1.8774 0.3196 0.165 Uiso 1 1 calc R U
H63B H 0.7356 1.8937 0.2235 0.165 Uiso 1 1 calc R U
H63C H 0.8488 1.8334 0.2751 0.165 Uiso 1 1 calc R U
H1 H 0.929(2) 1.297(2) 0.2889(17) 0.035(8) Uiso 1 1 d . .

loop_
_atom_site_aniso_label
_atom_site_aniso_U_11
_atom_site_aniso_U_22
_atom_site_aniso_U_33
_atom_site_aniso_U_23
_atom_site_aniso_U_13
_atom_site_aniso_U_12
Ru1 0.01749(13) 0.02536(15) 0.02273(13) -0.00904(10) 0.00008(9) -0.00774(10)
P1 0.0186(4) 0.0245(4) 0.0214(4) -0.0076(3) -0.0014(3) -0.0072(3)
P2 0.0253(4) 0.0257(5) 0.0244(4) -0.0095(3) -0.0014(3) -0.0095(4)
O1 0.0430(14) 0.0515(15) 0.0298(12) -0.0104(11) 0.0075(11) -0.0232(12)
O2 0.0365(13) 0.0362(13) 0.0364(13) -0.0144(11) 0.0112(10) -0.0172(11)
O3 0.0320(12) 0.0347(13) 0.0352(12) -0.0152(10) 0.0124(10) -0.0135(11)
N1 0.0215(13) 0.0244(14) 0.0273(14) -0.0093(12) -0.0006(11) -0.0082(11)
N2 0.0195(13) 0.0276(15) 0.0236(13) -0.0098(11) -0.0027(10) -0.0088(11)
B1 0.027(2) 0.029(2) 0.037(2) -0.0154(17) -0.0001(16) -0.0159(17)
C1 0.0258(17) 0.0257(18) 0.0343(18) -0.0064(15) -0.0065(14) -0.0068(14)
C2 0.036(2) 0.0263(18) 0.0344(18) -0.0013(14) -0.0060(15) -0.0137(16)
C3 0.0351(19) 0.036(2) 0.0282(17) -0.0050(15) 0.0013(14) -0.0202(16)
C4 0.0291(17) 0.0332(19) 0.0275(16) -0.0148(14) 0.0029(13) -0.0183(15)
C5 0.0235(16) 0.0343(19) 0.0291(17) -0.0138(14) 0.0024(13) -0.0156(15)
C6 0.0189(15) 0.0303(18) 0.0298(16) -0.0165(14) -0.0004(13) -0.0103(14)
C7 0.0199(16) 0.0316(19) 0.0356(18) -0.0184(15) -0.0020(13) -0.0058(14)
C8 0.0262(17) 0.0263(18) 0.0355(18) -0.0065(14) -0.0118(14) -0.0034(14)
C9 0.0278(17) 0.0305(19) 0.0258(16) -0.0094(14) -0.0042(13) -0.0106(15)
C10 0.0198(15) 0.0231(17) 0.0243(15) -0.0105(13) -0.0017(12) -0.0089(13)
C11 0.0190(15) 0.0296(18) 0.0285(16) -0.0124(14) -0.0005(12) -0.0112(14)
C12 0.0261(17) 0.0285(18) 0.0287(17) -0.0107(14) -0.0044(14) -0.0083(14)
C13 0.0275(17) 0.0220(16) 0.0234(15) -0.0067(13) -0.0044(13) -0.0096(14)
C14 0.0314(18) 0.0331(19) 0.0302(17) -0.0091(15) -0.0044(14) -0.0109(16)
C15 0.043(2) 0.037(2) 0.0332(19) 0.0006(16) -0.0149(16) -0.0116(17)
C16 0.057(2) 0.051(2) 0.0205(17) -0.0011(16) -0.0030(17) -0.023(2)
C17 0.042(2) 0.046(2) 0.0301(18) -0.0128(16) 0.0063(16) -0.0183(18)
C18 0.0314(18) 0.0247(17) 0.0278(16) -0.0082(14) -0.0038(13) -0.0090(14)
C19 0.0201(16) 0.0280(18) 0.0224(15) -0.0007(13) -0.0027(12) -0.0076(14)
C20 0.0263(18) 0.050(2) 0.0380(19) -0.0170(17) -0.0042(14) -0.0125(17)
C21 0.034(2) 0.060(3) 0.046(2) -0.0069(19) -0.0102(17) -0.029(2)
C22 0.0210(19) 0.056(3) 0.057(2) 0.000(2) -0.0073(17) -0.0104(19)
C23 0.027(2) 0.056(3) 0.071(3) -0.025(2) 0.0059(18) -0.0065(19)
C24 0.0278(18) 0.037(2) 0.047(2) -0.0123(17) -0.0002(15) -0.0118(16)
C25 0.0214(16) 0.0243(17) 0.0261(16) -0.0052(13) 0.0010(12) -0.0104(13)
C26 0.0312(18) 0.0260(18) 0.0307(17) -0.0088(14) -0.0013(14) -0.0119(15)
C27 0.046(2) 0.030(2) 0.040(2) -0.0019(16) -0.0035(17) -0.0143(17)
C28 0.054(2) 0.026(2) 0.056(2) -0.0172(18) 0.0120(19) -0.0123(18)
C29 0.057(2) 0.039(2) 0.042(2) -0.0230(18) 0.0153(18) -0.0194(19)
C30 0.0390(19) 0.031(2) 0.0280(17) -0.0112(15) 0.0050(14) -0.0155(16)
C31 0.0279(17) 0.0290(18) 0.0249(16) -0.0076(14) -0.0052(13) -0.0086(14)
C32 0.041(2) 0.043(2) 0.043(2) -0.0007(17) -0.0128(17) -0.0211(18)
C33 0.034(2) 0.070(3) 0.051(2) -0.004(2) -0.0144(18) -0.023(2)
C34 0.041(2) 0.060(3) 0.040(2) -0.0048(19) -0.0176(17) -0.014(2)
C35 0.054(2) 0.035(2) 0.0306(19) 0.0037(16) -0.0156(17) -0.0140(18)
C36 0.038(2) 0.038(2) 0.0279(17) -0.0059(15) -0.0070(15) -0.0146(17)
C37 0.0369(19) 0.0242(18) 0.0280(17) -0.0103(14) 0.0025(14) -0.0090(15)
C38 0.043(2) 0.053(2) 0.041(2) -0.0252(19) -0.0048(17) 0.0019(19)
C39 0.053(3) 0.070(3) 0.063(3) -0.035(2) 0.000(2) 0.015(2)
C40 0.086(4) 0.044(2) 0.039(2) -0.0249(19) 0.011(2) -0.007(2)
C41 0.078(3) 0.045(2) 0.039(2) -0.0239(18) 0.006(2) -0.024(2)
C42 0.052(2) 0.045(2) 0.0341(19) -0.0190(17) 0.0017(17) -0.0224(19)
C43 0.0328(18) 0.0325(19) 0.0235(16) -0.0100(14) -0.0078(13) -0.0144(15)
C44 0.058(2) 0.032(2) 0.0280(18) -0.0094(15) -0.0058(16) -0.0129(18)
C45 0.089(3) 0.033(2) 0.035(2) -0.0057(17) -0.013(2) -0.027(2)
C46 0.081(3) 0.058(3) 0.034(2) 0.0007(19) -0.007(2) -0.051(3)
C47 0.048(2) 0.062(3) 0.037(2) -0.0125(19) -0.0025(17) -0.036(2)
C48 0.0338(19) 0.036(2) 0.0337(18) -0.0100(15) -0.0041(15) -0.0189(16)
C49 0.064(3) 0.060(3) 0.042(2) -0.025(2) 0.0006(19) -0.022(2)
C50 0.056(3) 0.050(2) 0.055(2) -0.019(2) 0.026(2) -0.027(2)
C51 0.041(2) 0.036(2) 0.0369(19) -0.0197(16) 0.0121(16) -0.0181(17)
C52 0.057(2) 0.043(2) 0.045(2) -0.0204(18) 0.0176(19) -0.0104(19)
C53 0.036(2) 0.078(3) 0.053(2) -0.030(2) 0.0071(18) -0.024(2)
C54 0.0312(18) 0.045(2) 0.0359(19) -0.0205(16) 0.0107(15) -0.0161(17)
C55 0.050(2) 0.033(2) 0.072(3) -0.024(2) 0.010(2) -0.0154(19)
C56 0.038(2) 0.046(3) 0.069(3) -0.032(2) 0.012(2) -0.0214(19)
C57 0.034(2) 0.054(3) 0.060(2) -0.024(2) 0.0060(18) -0.0112(19)
C58 0.117(5) 0.075(4) 0.123(5) -0.024(3) -0.052(4) -0.019(4)
C59 0.135(6) 0.139(6) 0.135(6) -0.089(5) 0.011(4) -0.055(5)
C60 0.096(4) 0.073(4) 0.092(4) -0.027(3) -0.036(3) -0.001(3)
C61 0.085(4) 0.108(4) 0.088(4) -0.055(3) 0.009(3) -0.035(3)
C62 0.106(5) 0.105(5) 0.097(4) -0.048(4) -0.011(3) -0.030(4)
C63 0.097(4) 0.112(5) 0.151(6) -0.070(4) 0.028(4) -0.054(4)

loop_
_atom_type_symbol
_atom_type_description
_atom_type_scat_dispersion_real
_atom_type_scat_dispersion_imag
_atom_type_scat_source
C C 0.0033 0.0016 'International Tables Vol C Tables 4.2.6.8 and 6.1.1.4'
H H 0.0000 0.0000 'International Tables Vol C Tables 4.2.6.8 and 6.1.1.4'
B B 0.0013 0.0007 'International Tables Vol C Tables 4.2.6.8 and 6.1.1.4'
N N 0.0061 0.0033 'International Tables Vol C Tables 4.2.6.8 and 6.1.1.4'
O O 0.0106 0.0060 'International Tables Vol C Tables 4.2.6.8 and 6.1.1.4'
P P 0.1023 0.0942 'International Tables Vol C Tables 4.2.6.8 and 6.1.1.4'
Ru Ru -1.2594 0.8363 'International Tables Vol C Tables 4.2.6.8 and 6.1.1.4'

loop_
_geom_angle_atom_site_label_1
_geom_angle_atom_site_label_2
_geom_angle_atom_site_label_3
_geom_angle
_geom_angle_site_symmetry_1
_geom_angle_site_symmetry_3
H1 Ru1 C12 90.3(10) . .
H1 Ru1 N1 85.6(10) . .
C12 Ru1 N1 175.79(12) . .
H1 Ru1 N2 166.2(10) . .
C12 Ru1 N2 103.51(11) . .
N1 Ru1 N2 80.58(9) . .
H1 Ru1 P2 86.3(10) . .
C12 Ru1 P2 90.44(10) . .
N1 Ru1 P2 90.33(7) . .
N2 Ru1 P2 92.88(6) . .
H1 Ru1 P1 87.9(10) . .
C12 Ru1 P1 89.63(10) . .
N1 Ru1 P1 89.18(7) . .
N2 Ru1 P1 92.72(6) . .
P2 Ru1 P1 174.22(3) . .
C13 P1 C25 103.95(13) . .
C13 P1 C19 101.50(13) . .
C25 P1 C19 101.73(13) . .
C13 P1 Ru1 114.25(10) . .
C25 P1 Ru1 116.02(10) . .
C19 P1 Ru1 117.33(10) . .
C43 P2 C37 101.17(14) . .
C43 P2 C31 103.79(14) . .
C37 P2 C31 101.63(14) . .
C43 P2 Ru1 115.46(10) . .
C37 P2 Ru1 117.59(11) . .
C31 P2 Ru1 115.04(10) . .
B1 O2 C51 107.5(2) . .
B1 O3 C54 107.8(2) . .
C1 N1 C11 115.6(2) . .
C1 N1 Ru1 136.3(2) . .
C11 N1 Ru1 108.05(18) . .
C9 N2 C10 114.6(2) . .
C9 N2 Ru1 140.35(19) . .
C10 N2 Ru1 105.03(17) . .
O3 B1 O2 111.9(3) . .
O3 B1 C5 124.6(3) . .
O2 B1 C5 123.5(3) . .
N1 C1 C2 121.6(3) . .
C3 C2 C1 122.2(3) . .
C2 C3 C4 118.6(3) . .
C3 C4 C11 114.0(3) . .
C3 C4 C5 137.7(3) . .
C11 C4 C5 108.4(2) . .
C6 C5 C4 105.3(2) . .
C6 C5 B1 127.9(3) . .
C4 C5 B1 126.6(3) . .
C7 C6 C10 114.2(3) . .
C7 C6 C5 136.7(3) . .
C10 C6 C5 109.2(3) . .
C8 C7 C6 117.6(3) . .
C7 C8 C9 123.2(3) . .
N2 C9 C8 121.8(3) . .
N2 C10 C11 123.0(3) . .
N2 C10 C6 128.6(3) . .
C11 C10 C6 108.4(2) . .
N1 C11 C10 123.3(3) . .
N1 C11 C4 127.9(3) . .
C10 C11 C4 108.8(3) . .
O1 C12 Ru1 175.6(3) . .
C14 C13 C18 118.6(3) . .
C14 C13 P1 120.8(2) . .
C18 C13 P1 120.2(2) . .
C15 C14 C13 120.7(3) . .
C16 C15 C14 119.8(3) . .
C15 C16 C17 120.6(3) . .
C16 C17 C18 119.7(3) . .
C17 C18 C13 120.5(3) . .
C20 C19 C24 118.6(3) . .
C20 C19 P1 119.4(2) . .
C24 C19 P1 122.0(2) . .
C19 C20 C21 121.3(3) . .
C22 C21 C20 119.3(3) . .
C21 C22 C23 120.7(3) . .
C22 C23 C24 119.9(4) . .
C19 C24 C23 120.3(3) . .
C30 C25 C26 118.1(3) . .
C30 C25 P1 124.2(2) . .
C26 C25 P1 117.7(2) . .
C27 C26 C25 121.0(3) . .
C26 C27 C28 120.2(3) . .
C27 C28 C29 119.4(3) . .
C30 C29 C28 120.4(3) . .
C29 C30 C25 121.0(3) . .
C36 C31 C32 118.1(3) . .
C36 C31 P2 118.0(2) . .
C32 C31 P2 123.8(2) . .
C31 C32 C33 120.8(3) . .
C34 C33 C32 120.2(3) . .
C33 C34 C35 119.4(3) . .
C34 C35 C36 120.9(3) . .
C35 C36 C31 120.6(3) . .
C38 C37 C42 119.0(3) . .
C38 C37 P2 120.6(3) . .
C42 C37 P2 120.3(3) . .
C37 C38 C39 120.4(4) . .
C40 C39 C38 119.2(4) . .
C41 C40 C39 120.7(4) . .
C40 C41 C42 120.3(4) . .
C41 C42 C37 120.3(4) . .
C44 C43 C48 118.4(3) . .
C44 C43 P2 122.7(2) . .
C48 C43 P2 118.9(2) . .
C43 C44 C45 119.6(3) . .
C46 C45 C44 120.8(4) . .
C45 C46 C47 120.4(3) . .
C48 C47 C46 119.2(3) . .
C47 C48 C43 121.5(3) . .
O2 C51 C50 108.9(3) . .
O2 C51 C49 105.8(3) . .
C50 C51 C49 109.1(3) . .
O2 C51 C54 103.3(2) . .
C50 C51 C54 116.4(3) . .
C49 C51 C54 112.6(3) . .
O3 C54 C52 108.7(3) . .
O3 C54 C53 106.2(3) . .
C52 C54 C53 110.4(3) . .
O3 C54 C51 102.9(2) . .
C52 C54 C51 115.4(3) . .
C53 C54 C51 112.4(3) . .
C56 C55 C57 120.1(4) . 2_687
C55 C56 C57 120.3(4) . .
C55 C57 C56 119.7(4) 2_687 .
C60 C59 C58 116.8(6) . .
C59 C60 C61 118.7(5) . .
C60 C61 C62 118.1(5) . .
C63 C62 C61 114.1(5) . .

loop_
_geom_bond_atom_site_label_1
_geom_bond_atom_site_label_2
_geom_bond_distance
_geom_bond_site_symmetry_2
Ru1 H1 1.58(3) .
Ru1 C12 1.840(3) .
Ru1 N1 2.171(2) .
Ru1 N2 2.266(2) .
Ru1 P2 2.3449(9) .
Ru1 P1 2.3506(8) .
P1 C13 1.821(3) .
P1 C25 1.833(3) .
P1 C19 1.834(3) .
P2 C43 1.828(3) .
P2 C37 1.828(3) .
P2 C31 1.835(3) .
O1 C12 1.163(3) .
O2 B1 1.392(4) .
O2 C51 1.448(4) .
O3 B1 1.371(4) .
O3 C54 1.463(3) .
N1 C1 1.331(4) .
N1 C11 1.350(4) .
N2 C9 1.333(4) .
N2 C10 1.357(3) .
B1 C5 1.512(4) .
C1 C2 1.400(4) .
C2 C3 1.383(4) .
C3 C4 1.408(4) .
C4 C11 1.425(4) .
C4 C5 1.448(4) .
C5 C6 1.442(4) .
C6 C7 1.414(4) .
C6 C10 1.417(4) .
C7 C8 1.375(4) .
C8 C9 1.396(4) .
C10 C11 1.390(4) .
C13 C14 1.393(4) .
C13 C18 1.395(4) .
C14 C15 1.392(4) .
C15 C16 1.373(5) .
C16 C17 1.381(5) .
C17 C18 1.391(4) .
C19 C20 1.380(4) .
C19 C24 1.382(4) .
C20 C21 1.396(4) .
C21 C22 1.359(5) .
C22 C23 1.378(5) .
C23 C24 1.395(5) .
C25 C30 1.390(4) .
C25 C26 1.398(4) .
C26 C27 1.375(4) .
C27 C28 1.382(5) .
C28 C29 1.387(5) .
C29 C30 1.374(4) .
C31 C36 1.384(4) .
C31 C32 1.386(4) .
C32 C33 1.389(5) .
C33 C34 1.366(5) .
C34 C35 1.371(5) .
C35 C36 1.378(4) .
C37 C38 1.367(5) .
C37 C42 1.392(4) .
C38 C39 1.405(5) .
C39 C40 1.383(6) .
C40 C41 1.345(6) .
C41 C42 1.390(5) .
C43 C44 1.389(4) .
C43 C48 1.394(4) .
C44 C45 1.392(5) .
C45 C46 1.362(5) .
C46 C47 1.380(5) .
C47 C48 1.372(4) .
C49 C51 1.542(5) .
C50 C51 1.498(4) .
C51 C54 1.545(5) .
C52 C54 1.503(4) .
C53 C54 1.523(5) .
C55 C56 1.350(5) .
C55 C57 1.380(5) 2_687
C56 C57 1.381(5) .
C57 C55 1.380(5) 2_687
C58 C59 1.489(7) .
C59 C60 1.450(7) .
C60 C61 1.471(7) .
C61 C62 1.484(6) .
C62 C63 1.467(7) .

loop_
_platon_squeeze_void_nr
_platon_squeeze_void_average_x
_platon_squeeze_void_average_y
_platon_squeeze_void_average_z
_platon_squeeze_void_volume
_platon_squeeze_void_count_electrons
_platon_squeeze_void_content
1 0.000 0.000 0.000 21 1 ' '
2 0.500 0.500 0.500 357 70 ' '
